data_4501240
loop_
_publ_author_name
'Bacchi, Alessia'
'Cantoni, Giulia'
'Granelli, Matteo'
'Mazza, Simona'
'Pelagatti, Paolo'
'Rispoli, Gabriele'

_publ_section_title
;
 Hydrogen Bond Optimization via Molecular Design for the Fabrication of
 Crystalline Organometallic Wheel-and-Axle Compounds Based on
 Half-Sandwich Ru(II) Units
;
_journal_issue 11
_journal_name_full 'Crystal Growth &amp; Design'
_journal_page_first 5039
_journal_paper_doi 10.1021/cg200940j
_journal_volume 11
_journal_year 2011
_chemical_formula_sum 'C16 H17 Cl2 N O2 Ru'
_chemical_formula_weight 427.28
_chemical_name_systematic
; 
 ? 
;
_space_group_IT_number 2
_symmetry_cell_setting triclinic
_symmetry_space_group_name_Hall '-P 1'
_symmetry_space_group_name_H-M 'P -1'
_atom_sites_solution_hydrogens geom
_atom_sites_solution_primary direct
_atom_sites_solution_secondary difmap
_audit_creation_method SHELXL-97
_cell_angle_alpha 99.134(15)
_cell_angle_beta 99.263(14)
_cell_angle_gamma 103.570(14)
_cell_formula_units_Z 2
_cell_length_a 7.626(8)
_cell_length_b 8.595(9)
_cell_length_c 13.219(14)
_cell_measurement_reflns_used 800
_cell_measurement_temperature 293(2)
_cell_measurement_theta_max 18
_cell_measurement_theta_min 4
_cell_volume 813.7(15)
_computing_structure_refinement 'SHELXL-97 (Sheldrick, 1997)'
_computing_structure_solution 'SIR97 (Altomare et al. 1997)'
_diffrn_ambient_temperature 293(2)
_diffrn_detector_area_resol_mean 8.2
_diffrn_measured_fraction_theta_full 0.987
_diffrn_measured_fraction_theta_max 0.987
_diffrn_measurement_device_type diffractometer
_diffrn_measurement_method '\w scan'
_diffrn_radiation_monochromator graphite
_diffrn_radiation_source 'fine-focus sealed tube'
_diffrn_radiation_type MoK\a
_diffrn_radiation_wavelength 0.71073
_diffrn_reflns_av_R_equivalents 0.0839
_diffrn_reflns_av_sigmaI/netI 0.0816
_diffrn_reflns_limit_h_max 8
_diffrn_reflns_limit_h_min -8
_diffrn_reflns_limit_k_max 9
_diffrn_reflns_limit_k_min -8
_diffrn_reflns_limit_l_max 13
_diffrn_reflns_limit_l_min -13
_diffrn_reflns_number 6384
_diffrn_reflns_theta_full 22.03
_diffrn_reflns_theta_max 22.03
_diffrn_reflns_theta_min 1.59
_exptl_absorpt_coefficient_mu 1.297
_exptl_absorpt_correction_T_max 1
_exptl_absorpt_correction_T_min 0.8
_exptl_absorpt_correction_type multi-scan
_exptl_absorpt_process_details 'SADABS procedure'
_exptl_crystal_colour orange
_exptl_crystal_density_diffrn 1.744
_exptl_crystal_density_method 'not measured'
_exptl_crystal_description prism
_exptl_crystal_F_000 428
_exptl_crystal_size_max 0.07
_exptl_crystal_size_mid 0.06
_exptl_crystal_size_min 0.04
_refine_diff_density_max 1.532
_refine_diff_density_min -1.194
_refine_diff_density_rms 0.176
_refine_ls_extinction_method none
_refine_ls_goodness_of_fit_ref 1.039
_refine_ls_hydrogen_treatment constr
_refine_ls_matrix_type full
_refine_ls_number_parameters 199
_refine_ls_number_reflns 1977
_refine_ls_number_restraints 0
_refine_ls_restrained_S_all 1.039
_refine_ls_R_factor_all 0.0774
_refine_ls_R_factor_gt 0.0623
_refine_ls_shift/su_max 0.000
_refine_ls_shift/su_mean 0.000
_refine_ls_structure_factor_coef Fsqd
_refine_ls_weighting_details 'calc w=1/[\s^2^(Fo^2^)+(0.0934P)^2^+0.0000P] where P=(Fo^2^+2Fc^2^)/3'
_refine_ls_weighting_scheme calc
_refine_ls_wR_factor_gt 0.1488
_refine_ls_wR_factor_ref 0.1571
_reflns_number_gt 1580
_reflns_number_total 1977
_reflns_threshold_expression >2sigma(I)
_cod_data_source_file cg200940j_si_002.cif
_cod_data_source_block 4b
_cod_original_cell_volume 813.6(15)
_cod_original_sg_symbol_H-M P-1
_cod_database_code 4501240

loop_
_symmetry_equiv_pos_as_xyz
'x, y, z'
'-x, -y, -z'

loop_
_atom_site_label
_atom_site_type_symbol
_atom_site_fract_x
_atom_site_fract_y
_atom_site_fract_z
_atom_site_U_iso_or_equiv
_atom_site_adp_type
_atom_site_occupancy
_atom_site_symmetry_multiplicity
_atom_site_calc_flag
_atom_site_refinement_flags
Ru01 Ru 0.09925(10) 0.75196(9) 0.87492(6) 0.0387(4) Uani 1 1 d .
Cl2 Cl 0.2434(3) 0.7844(3) 1.0574(2) 0.0504(7) Uani 1 1 d .
Cl1 Cl -0.1987(3) 0.6783(3) 0.9225(2) 0.0484(7) Uani 1 1 d .
N1 N 0.0807(10) 0.4958(9) 0.8759(6) 0.0410(19) Uani 1 1 d .
H1A H 0.1320 0.4908 0.9411 0.049 Uiso 1 1 calc R
H1B H -0.0399 0.4439 0.8653 0.049 Uiso 1 1 calc R
O2 O 0.2906(10) 0.0055(10) 0.5270(6) 0.067(2) Uani 1 1 d .
H2O H 0.3532 -0.0371 0.4922 0.101 Uiso 1 1 calc R
O1 O 0.5687(10) 0.1626(9) 0.6050(6) 0.069(2) Uani 1 1 d .
C16 C 0.3923(15) 0.1222(13) 0.5942(8) 0.047(3) Uani 1 1 d .
C10 C 0.1596(13) 0.4005(11) 0.8044(8) 0.041(2) Uani 1 1 d .
C1 C 0.0761(16) 0.9874(12) 0.8432(8) 0.051(3) Uani 1 1 d .
H1 H 0.0184 1.0592 0.8759 0.061 Uiso 1 1 calc R
C15 C 0.0466(14) 0.2923(11) 0.7165(8) 0.044(3) Uani 1 1 d .
H15 H -0.0799 0.2804 0.7033 0.053 Uiso 1 1 calc R
C12 C 0.4226(14) 0.3300(12) 0.7576(8) 0.047(3) Uani 1 1 d .
H12 H 0.5493 0.3432 0.7712 0.056 Uiso 1 1 calc R
C14 C 0.1232(13) 0.2023(12) 0.6486(8) 0.046(3) Uani 1 1 d .
H14 H 0.0479 0.1290 0.5897 0.055 Uiso 1 1 calc R
C11 C 0.3487(13) 0.4177(11) 0.8254(8) 0.044(2) Uani 1 1 d .
H11 H 0.4237 0.4888 0.8854 0.053 Uiso 1 1 calc R
C13 C 0.3140(14) 0.2207(11) 0.6682(8) 0.043(2) Uani 1 1 d .
C5 C 0.0613(16) 0.7511(14) 0.7077(9) 0.057(3) Uani 1 1 d .
C4 C 0.2441(18) 0.7646(14) 0.7487(10) 0.064(4) Uani 1 1 d .
H4 H 0.3015 0.6900 0.7187 0.077 Uiso 1 1 calc R
C6 C -0.0216(14) 0.8663(13) 0.7556(9) 0.053(3) Uani 1 1 d .
C9 C -0.074(2) 0.6362(15) 0.6174(10) 0.096(5) Uani 1 1 d .
H9A H -0.0675 0.5245 0.6163 0.115 Uiso 1 1 calc R
H9B H -0.0517 0.6649 0.5516 0.115 Uiso 1 1 calc R
C7 C -0.2200(18) 0.8289(18) 0.7020(11) 0.085(4) Uani 1 1 d .
H7A H -0.2380 0.9062 0.6579 0.102 Uiso 1 1 calc R
H7B H -0.2986 0.8322 0.7528 0.102 Uiso 1 1 calc R
C2 C 0.2618(16) 0.9991(13) 0.8809(9) 0.062(3) Uani 1 1 d .
H2 H 0.3304 1.0814 0.9374 0.074 Uiso 1 1 calc R
C3 C 0.3427(16) 0.8863(15) 0.8329(11) 0.067(3) Uani 1 1 d .
H3 H 0.4660 0.8933 0.8583 0.081 Uiso 1 1 calc R
C8 C -0.261(2) 0.657(2) 0.6369(12) 0.106(6) Uani 1 1 d .
H8A H -0.3453 0.6456 0.5711 0.127 Uiso 1 1 calc R
H8B H -0.3155 0.5767 0.6744 0.127 Uiso 1 1 calc R

loop_
_atom_site_aniso_label
_atom_site_aniso_U_11
_atom_site_aniso_U_22
_atom_site_aniso_U_33
_atom_site_aniso_U_23
_atom_site_aniso_U_13
_atom_site_aniso_U_12
Ru01 0.0314(5) 0.0360(5) 0.0592(6) 0.0130(4) 0.0201(4) 0.0197(4)
Cl2 0.0419(15) 0.0474(15) 0.0653(17) 0.0126(13) 0.0138(13) 0.0158(12)
Cl1 0.0326(14) 0.0506(15) 0.0735(18) 0.0186(13) 0.0215(13) 0.0224(12)
N1 0.032(5) 0.044(5) 0.056(5) 0.012(4) 0.021(4) 0.020(4)
O2 0.044(5) 0.084(6) 0.073(5) -0.019(5) 0.018(4) 0.034(4)
O1 0.031(5) 0.082(6) 0.089(6) -0.014(4) 0.019(4) 0.023(4)
C16 0.045(7) 0.051(7) 0.056(7) 0.011(6) 0.016(6) 0.028(6)
C10 0.040(6) 0.033(5) 0.065(7) 0.013(5) 0.030(5) 0.025(5)
C1 0.060(8) 0.040(6) 0.066(7) 0.018(6) 0.028(6) 0.023(5)
C15 0.039(6) 0.043(6) 0.059(7) 0.007(5) 0.015(5) 0.027(5)
C12 0.034(6) 0.047(6) 0.063(7) 0.012(5) 0.009(5) 0.017(5)
C14 0.034(6) 0.054(6) 0.064(7) 0.010(5) 0.016(5) 0.035(5)
C11 0.033(6) 0.043(6) 0.060(7) -0.003(5) 0.015(5) 0.020(5)
C13 0.045(7) 0.040(6) 0.057(7) 0.008(5) 0.018(5) 0.030(5)
C5 0.053(8) 0.065(7) 0.069(8) 0.020(6) 0.028(6) 0.030(6)
C4 0.090(10) 0.057(7) 0.083(9) 0.030(7) 0.068(8) 0.047(7)
C6 0.040(7) 0.059(7) 0.071(8) 0.035(6) 0.016(6) 0.019(6)
C9 0.162(17) 0.059(9) 0.059(9) 0.020(7) 0.016(10) 0.015(9)
C7 0.073(10) 0.099(11) 0.092(10) 0.050(9) 0.012(8) 0.021(8)
C2 0.062(8) 0.046(7) 0.074(8) 0.018(6) 0.014(7) 0.004(6)
C3 0.044(7) 0.067(8) 0.107(11) 0.034(8) 0.037(7) 0.022(6)
C8 0.072(11) 0.114(14) 0.100(11) 0.038(10) -0.023(9) -0.018(10)

loop_
_atom_type_symbol
_atom_type_description
_atom_type_scat_dispersion_real
_atom_type_scat_dispersion_imag
_atom_type_scat_source
C C 0.0033 0.0016 'International Tables Vol C Tables 4.2.6.8 and 6.1.1.4'
H H 0.0000 0.0000 'International Tables Vol C Tables 4.2.6.8 and 6.1.1.4'
N N 0.0061 0.0033 'International Tables Vol C Tables 4.2.6.8 and 6.1.1.4'
O O 0.0106 0.0060 'International Tables Vol C Tables 4.2.6.8 and 6.1.1.4'
Cl Cl 0.1484 0.1585 'International Tables Vol C Tables 4.2.6.8 and 6.1.1.4'
Ru Ru -1.2594 0.8363 'International Tables Vol C Tables 4.2.6.8 and 6.1.1.4'

loop_
_geom_angle_atom_site_label_1
_geom_angle_atom_site_label_2
_geom_angle_atom_site_label_3
_geom_angle
C4 Ru01 C3 37.3(4)
C4 Ru01 C1 80.4(4)
C3 Ru01 C1 67.7(4)
C4 Ru01 N1 95.7(3)
C3 Ru01 N1 115.7(4)
C1 Ru01 N1 168.0(4)
C4 Ru01 C2 67.8(4)
C3 Ru01 C2 37.5(4)
C1 Ru01 C2 37.5(4)
N1 Ru01 C2 150.5(4)
C4 Ru01 C6 67.3(4)
C3 Ru01 C6 79.1(4)
C1 Ru01 C6 37.5(4)
N1 Ru01 C6 130.6(4)
C2 Ru01 C6 67.2(4)
C4 Ru01 C5 37.2(4)
C3 Ru01 C5 67.4(5)
C1 Ru01 C5 68.6(4)
N1 Ru01 C5 101.5(4)
C2 Ru01 C5 80.4(4)
C6 Ru01 C5 37.9(4)
C4 Ru01 Cl1 145.9(4)
C3 Ru01 Cl1 162.6(3)
C1 Ru01 Cl1 95.1(3)
N1 Ru01 Cl1 81.6(2)
C2 Ru01 Cl1 126.0(3)
C6 Ru01 Cl1 88.6(3)
C5 Ru01 Cl1 109.6(3)
C4 Ru01 Cl2 124.9(4)
C3 Ru01 Cl2 94.8(4)
C1 Ru01 Cl2 109.6(3)
N1 Ru01 Cl2 82.0(2)
C2 Ru01 Cl2 87.8(3)
C6 Ru01 Cl2 146.4(3)
C5 Ru01 Cl2 161.7(3)
Cl1 Ru01 Cl2 88.62(11)
C10 N1 Ru01 121.4(5)
O2 C16 O1 122.6(9)
O2 C16 C13 120.6(10)
O1 C16 C13 116.8(10)
C15 C10 C11 120.6(8)
C15 C10 N1 119.9(8)
C11 C10 N1 119.5(9)
C2 C1 C6 119.0(10)
C2 C1 Ru01 71.4(6)
C6 C1 Ru01 71.6(6)
C14 C15 C10 119.5(9)
C11 C12 C13 121.7(9)
C15 C14 C13 120.3(10)
C12 C11 C10 119.4(9)
C12 C13 C14 118.5(9)
C12 C13 C16 122.4(9)
C14 C13 C16 119.2(10)
C4 C5 C6 117.8(11)
C4 C5 C9 132.2(12)
C6 C5 C9 110.0(11)
C4 C5 Ru01 70.0(6)
C6 C5 Ru01 71.0(6)
C9 C5 Ru01 130.4(8)
C3 C4 C5 121.2(10)
C3 C4 Ru01 71.4(6)
C5 C4 Ru01 72.7(6)
C1 C6 C5 121.4(10)
C1 C6 C7 128.8(11)
C5 C6 C7 109.8(11)
C1 C6 Ru01 71.0(6)
C5 C6 Ru01 71.1(6)
C7 C6 Ru01 128.1(7)
C5 C9 C8 103.6(11)
C6 C7 C8 104.1(12)
C3 C2 C1 119.3(11)
C3 C2 Ru01 70.2(6)
C1 C2 Ru01 71.1(6)
C4 C3 C2 121.3(11)
C4 C3 Ru01 71.3(6)
C2 C3 Ru01 72.3(6)
C7 C8 C9 105.6(11)

loop_
_geom_bond_atom_site_label_1
_geom_bond_atom_site_label_2
_geom_bond_distance
Ru01 C4 2.148(10)
Ru01 C3 2.149(11)
Ru01 C1 2.172(10)
Ru01 N1 2.175(8)
Ru01 C2 2.176(10)
Ru01 C6 2.180(10)
Ru01 C5 2.182(11)
Ru01 Cl1 2.423(3)
Ru01 Cl2 2.428(4)
N1 C10 1.447(11)
O2 C16 1.235(12)
O1 C16 1.286(12)
C16 C13 1.481(13)
C10 C15 1.383(13)
C10 C11 1.392(13)
C1 C2 1.397(15)
C1 C6 1.398(14)
C15 C14 1.381(13)
C12 C11 1.355(13)
C12 C13 1.390(13)
C14 C13 1.402(13)
C5 C4 1.383(16)
C5 C6 1.416(15)
C5 C9 1.488(17)
C4 C3 1.375(16)
C6 C7 1.500(16)
C9 C8 1.54(2)
C7 C8 1.52(2)
C2 C3 1.391(16)
